data_1535005
loop_
_publ_author_name
'Sokolova, E.V.'
'Egorov-Tismenko, Yu.K.'

_publ_section_title
;
 Realization of the spinel structural type in the structure of beta-Cd2 (O
 H)3 Cl
;
_journal_name_full Kristallografiya
_journal_page_first 995
_journal_page_last 997
_journal_volume 35
_journal_year 1990
_chemical_formula_sum 'Cd2 Cl H3 O3'
_chemical_name_systematic 'Cd2 (O H)3 Cl'
_space_group_IT_number 62
_symmetry_space_group_name_Hall '-P 2ac 2n'
_symmetry_space_group_name_H-M 'P n m a'
_cell_angle_alpha 90
_cell_angle_beta 90
_cell_angle_gamma 90
_cell_formula_units_Z 4
_cell_length_a 6.817
_cell_length_b 7.438
_cell_length_c 9.93
_cell_volume 503.499
_citation_journal_id_ASTM KRISAJ
_cod_data_source_file Sokolova_KRISAJ_1990_1022.cif
_cod_data_source_block H3Cd2Cl1O3
_cod_original_cell_volume 503.4991
_cod_original_formula_sum 'H3 Cd2 Cl1 O3'
_cod_database_code 1535005

loop_
_symmetry_equiv_pos_as_xyz
x,y,z
-x+1/2,-y,z+1/2
x+1/2,-y+1/2,-z+1/2
-x,y+1/2,-z
-x,-y,-z
x-1/2,y,-z-1/2
-x-1/2,y-1/2,z-1/2
x,-y-1/2,z

loop_
_atom_site_label
_atom_site_type_symbol
_atom_site_fract_x
_atom_site_fract_y
_atom_site_fract_z
_atom_site_occupancy
_atom_site_U_iso_or_equiv
Cd2 Cd+2 0.1915 0.25 0.261 1 0.0
Cd1 Cd+2 0 0 0 1 0.0
Cl1 Cl-1 0.189 0.25 0.5388 1 0.0
O2 O-2 0.179 0.25 0.026 1 0.0
H1 H+1 0.097 0.074 0.691 1 0.0
O1 O-2 0.444 0.052 0.283 1 0.0
H2 H+1 0.366 0.25 -0.002 1 0.0
